data_7014612
loop_
_publ_author_name
'Harding, David J.'
'Harding, Phimphaka'
'Dokmaisrijan, Supaporn'
'Adams, Harry'

_publ_section_title
;
 Redox-active nickel and cobalt tris(pyrazolyl)borate dithiocarbamate
 complexes: air-stable Co(II) dithiocarbamates.
;
_journal_issue 6
_journal_name_full 'Dalton transactions (Cambridge, England : 2003)'
_journal_page_first 1313
_journal_page_last 1321
_journal_paper_doi 10.1039/c0dt01010c
_journal_volume 40
_journal_year 2011
_chemical_formula_sum 'C50 H42 B N7 Ni S2'
_chemical_formula_weight 874.55
_chemical_name_systematic
;

?

;
_space_group_IT_number 14
_symmetry_cell_setting monoclinic
_symmetry_space_group_name_Hall '-P 2ybc'
_symmetry_space_group_name_H-M 'P 1 21/c 1'
_atom_sites_solution_hydrogens geom
_atom_sites_solution_primary direct
_atom_sites_solution_secondary difmap
_audit_creation_method SHELXL-97
_cell_angle_alpha 90.00
_cell_angle_beta 102.630(3)
_cell_angle_gamma 90.00
_cell_formula_units_Z 4
_cell_length_a 14.026(3)
_cell_length_b 25.042(5)
_cell_length_c 12.672(2)
_cell_measurement_reflns_used 1211
_cell_measurement_temperature 150(2)
_cell_measurement_theta_max 18.91
_cell_measurement_theta_min 2.21
_cell_volume 4343.2(14)
_computing_cell_refinement 'Bruker SMART'
_computing_data_collection 'Bruker SMART'
_computing_data_reduction 'Bruker SAINT'
_computing_molecular_graphics 'Bruker SHELXTL'
_computing_publication_material 'Bruker SHELXTL'
_computing_structure_refinement 'SHELXL-97 (Sheldrick, 1997)'
_computing_structure_solution 'SHELXS-97 (Sheldrick, 1990)'
_diffrn_ambient_temperature 150(2)
_diffrn_detector_area_resol_mean 100
_diffrn_measured_fraction_theta_full 0.996
_diffrn_measured_fraction_theta_max 0.987
_diffrn_measurement_device_type 'CCD area detector'
_diffrn_measurement_method 'phi and omega scans'
_diffrn_radiation_monochromator graphite
_diffrn_radiation_source 'fine-focus sealed tube'
_diffrn_radiation_type MoK\a
_diffrn_radiation_wavelength 0.71073
_diffrn_reflns_av_R_equivalents 0.0594
_diffrn_reflns_av_sigmaI/netI 0.0619
_diffrn_reflns_limit_h_max 17
_diffrn_reflns_limit_h_min -17
_diffrn_reflns_limit_k_max 30
_diffrn_reflns_limit_k_min -30
_diffrn_reflns_limit_l_max 15
_diffrn_reflns_limit_l_min -15
_diffrn_reflns_number 38822
_diffrn_reflns_theta_full 25.00
_diffrn_reflns_theta_max 26.00
_diffrn_reflns_theta_min 3.31
_diffrn_standards_decay_% 0
_diffrn_standards_number 0
_exptl_absorpt_coefficient_mu 0.587
_exptl_absorpt_correction_T_max 0.8528
_exptl_absorpt_correction_T_min 0.7905
_exptl_absorpt_correction_type multi-scan
_exptl_absorpt_process_details sadabs
_exptl_crystal_colour green
_exptl_crystal_density_diffrn 1.337
_exptl_crystal_density_method 'not measured'
_exptl_crystal_description block
_exptl_crystal_F_000 1824
_exptl_crystal_size_max 0.42
_exptl_crystal_size_mid 0.32
_exptl_crystal_size_min 0.28
_refine_diff_density_max 1.493
_refine_diff_density_min -0.526
_refine_diff_density_rms 0.071
_refine_ls_extinction_method none
_refine_ls_goodness_of_fit_ref 1.014
_refine_ls_hydrogen_treatment constr
_refine_ls_matrix_type full
_refine_ls_number_parameters 569
_refine_ls_number_reflns 8434
_refine_ls_number_restraints 33
_refine_ls_restrained_S_all 1.013
_refine_ls_R_factor_all 0.0799
_refine_ls_R_factor_gt 0.0483
_refine_ls_shift/su_max 0.001
_refine_ls_shift/su_mean 0.000
_refine_ls_structure_factor_coef Fsqd
_refine_ls_weighting_details 'calc w=1/[\s^2^(Fo^2^)+(0.0552P)^2^+5.7050P] where P=(Fo^2^+2Fc^2^)/3'
_refine_ls_weighting_scheme calc
_refine_ls_wR_factor_gt 0.1135
_refine_ls_wR_factor_ref 0.1278
_reflns_number_gt 6077
_reflns_number_total 8434
_reflns_threshold_expression >2sigma(I)
_cod_data_source_file C0DT01010C.TXT
_cod_data_source_block dh309p21c
_cod_depositor_comments
;
The following automatic conversions were performed:
'_symmetry_cell_setting' value 'Monoclinic' changed to 'monoclinic'
according to '/home/saulius/struct/CIF-dictionaries/cif_core.dic'
dictionary named 'cif_core.dic' version 2.4.1 from 2010-06-29.

Automatic conversion script
Id: cif_fix_enum 1555 2011-01-17 13:19:09Z saulius 
;
_cod_original_sg_symbol_H-M P2(1)/c
_cod_database_code 7014612

loop_
_symmetry_equiv_pos_as_xyz
'x, y, z'
'-x, y+1/2, -z+1/2'
'-x, -y, -z'
'x, -y-1/2, z-1/2'

loop_
_atom_site_label
_atom_site_type_symbol
_atom_site_fract_x
_atom_site_fract_y
_atom_site_fract_z
_atom_site_U_iso_or_equiv
_atom_site_adp_type
_atom_site_occupancy
_atom_site_symmetry_multiplicity
_atom_site_calc_flag
_atom_site_refinement_flags
_atom_site_disorder_assembly
_atom_site_disorder_group
Ni1 Ni 0.26664(3) 0.632734(14) 0.18053(3) 0.01803(12) Uani 1 1 d . . .
S1 S 0.18876(6) 0.63305(3) -0.00367(6) 0.0283(2) Uani 1 1 d . . .
S2 S 0.10134(6) 0.66466(3) 0.17351(6) 0.0276(2) Uani 1 1 d . . .
N1 N 0.28705(18) 0.59711(9) 0.32934(19) 0.0190(5) Uani 1 1 d . . .
N2 N 0.37210(18) 0.60948(9) 0.40139(19) 0.0185(5) Uani 1 1 d . . .
N3 N 0.40025(18) 0.59757(9) 0.17533(19) 0.0182(5) Uani 1 1 d . . .
N4 N 0.47518(17) 0.60733(9) 0.26319(18) 0.0179(5) Uani 1 1 d . . .
N5 N 0.33804(18) 0.70207(9) 0.23620(18) 0.0170(5) Uani 1 1 d . . .
N6 N 0.41711(18) 0.69573(9) 0.32147(19) 0.0173(5) Uani 1 1 d . . .
N7 N 0.0177(2) 0.68155(12) -0.0337(2) 0.0347(7) Uani 1 1 d . A .
B1 B 0.4532(3) 0.63916(13) 0.3605(3) 0.0183(7) Uani 1 1 d . . .
H1B H 0.5168 0.6411 0.4211 0.022 Uiso 1 1 d R . .
C1 C 0.2400(2) 0.56108(12) 0.3783(2) 0.0198(7) Uani 1 1 d . . .
C2 C 0.2940(2) 0.55109(12) 0.4828(2) 0.0222(7) Uani 1 1 d . . .
H2 H 0.2767 0.5279 0.5349 0.027 Uiso 1 1 calc R . .
C3 C 0.3777(2) 0.58168(11) 0.4950(2) 0.0181(6) Uani 1 1 d . . .
C4 C 0.4409(2) 0.57370(11) 0.1006(2) 0.0184(6) Uani 1 1 d . . .
C5 C 0.5414(2) 0.56895(11) 0.1385(2) 0.0220(7) Uani 1 1 d . . .
H5 H 0.5869 0.5540 0.1012 0.026 Uiso 1 1 calc R . .
C6 C 0.5616(2) 0.59045(11) 0.2417(2) 0.0197(7) Uani 1 1 d . . .
C7 C 0.3184(2) 0.75478(12) 0.2291(2) 0.0187(6) Uani 1 1 d . . .
C8 C 0.3826(2) 0.78205(12) 0.3119(2) 0.0225(7) Uani 1 1 d . . .
H8 H 0.3833 0.8193 0.3264 0.027 Uiso 1 1 calc R . .
C9 C 0.4447(2) 0.74390(11) 0.3682(2) 0.0184(6) Uani 1 1 d . . .
C10 C 0.5270(2) 0.75090(11) 0.4617(2) 0.0194(6) Uani 1 1 d . . .
C11 C 0.5122(2) 0.77877(12) 0.5524(2) 0.0226(7) Uani 1 1 d . . .
H11 H 0.4497 0.7935 0.5523 0.027 Uiso 1 1 calc R . .
C12 C 0.5874(2) 0.78512(12) 0.6422(3) 0.0262(7) Uani 1 1 d . . .
H12 H 0.5763 0.8040 0.7034 0.031 Uiso 1 1 calc R . .
C13 C 0.6793(3) 0.76385(13) 0.6432(3) 0.0286(8) Uani 1 1 d . . .
H13 H 0.7308 0.7679 0.7053 0.034 Uiso 1 1 calc R . .
C14 C 0.6951(2) 0.73676(13) 0.5532(3) 0.0261(7) Uani 1 1 d . . .
H14 H 0.7579 0.7224 0.5535 0.031 Uiso 1 1 calc R . .
C15 C 0.6201(2) 0.73046(12) 0.4629(2) 0.0234(7) Uani 1 1 d . . .
H15 H 0.6318 0.7121 0.4014 0.028 Uiso 1 1 calc R . .
C16 C 0.2452(2) 0.78029(11) 0.1422(2) 0.0203(7) Uani 1 1 d . . .
C17 C 0.2393(2) 0.76799(13) 0.0338(3) 0.0252(7) Uani 1 1 d . . .
H17 H 0.2793 0.7405 0.0150 0.030 Uiso 1 1 calc R . .
C18 C 0.1756(2) 0.79558(14) -0.0469(3) 0.0306(8) Uani 1 1 d . . .
H18 H 0.1721 0.7868 -0.1206 0.037 Uiso 1 1 calc R . .
C19 C 0.1172(3) 0.83562(13) -0.0210(3) 0.0330(8) Uani 1 1 d . . .
H19 H 0.0733 0.8543 -0.0764 0.040 Uiso 1 1 calc R . .
C20 C 0.1232(3) 0.84836(14) 0.0871(3) 0.0339(8) Uani 1 1 d . . .
H20 H 0.0828 0.8758 0.1053 0.041 Uiso 1 1 calc R . .
C21 C 0.1873(2) 0.82158(13) 0.1683(3) 0.0273(7) Uani 1 1 d . . .
H21 H 0.1919 0.8312 0.2418 0.033 Uiso 1 1 calc R . .
C22 C 0.6579(2) 0.59587(12) 0.3164(3) 0.0220(7) Uani 1 1 d . . .
C23 C 0.7369(2) 0.61087(12) 0.2713(3) 0.0278(7) Uani 1 1 d . . .
H23 H 0.7264 0.6179 0.1960 0.033 Uiso 1 1 calc R . .
C24 C 0.8303(3) 0.61551(14) 0.3359(3) 0.0373(9) Uani 1 1 d . . .
H24 H 0.8834 0.6255 0.3046 0.045 Uiso 1 1 calc R . .
C25 C 0.8462(3) 0.60558(15) 0.4465(3) 0.0411(10) Uani 1 1 d . . .
H25 H 0.9099 0.6093 0.4908 0.049 Uiso 1 1 calc R . .
C26 C 0.7690(3) 0.59022(13) 0.4918(3) 0.0351(9) Uani 1 1 d . . .
H26 H 0.7799 0.5829 0.5670 0.042 Uiso 1 1 calc R . .
C27 C 0.6753(2) 0.58554(12) 0.4270(3) 0.0270(7) Uani 1 1 d . . .
H27 H 0.6226 0.5752 0.4586 0.032 Uiso 1 1 calc R . .
C28 C 0.3805(2) 0.55500(11) -0.0040(2) 0.0185(6) Uani 1 1 d . . .
C29 C 0.3042(2) 0.51856(11) -0.0067(2) 0.0209(7) Uani 1 1 d . . .
H29 H 0.2917 0.5050 0.0590 0.025 Uiso 1 1 calc R . .
C30 C 0.2471(2) 0.50228(12) -0.1046(3) 0.0249(7) Uani 1 1 d . . .
H30 H 0.1960 0.4772 -0.1059 0.030 Uiso 1 1 calc R . .
C31 C 0.2640(2) 0.52220(13) -0.2005(3) 0.0272(7) Uani 1 1 d . . .
H31 H 0.2235 0.5116 -0.2674 0.033 Uiso 1 1 calc R . .
C32 C 0.3398(2) 0.55760(13) -0.1989(2) 0.0267(7) Uani 1 1 d . . .
H32 H 0.3516 0.5711 -0.2650 0.032 Uiso 1 1 calc R . .
C33 C 0.3988(2) 0.57346(12) -0.1013(2) 0.0233(7) Uani 1 1 d . . .
H33 H 0.4519 0.5971 -0.1009 0.028 Uiso 1 1 calc R . .
C34 C 0.4628(2) 0.58483(12) 0.5869(2) 0.0195(7) Uani 1 1 d . . .
C35 C 0.5102(2) 0.53768(12) 0.6284(2) 0.0228(7) Uani 1 1 d . . .
H35 H 0.4872 0.5044 0.5969 0.027 Uiso 1 1 calc R . .
C36 C 0.5900(2) 0.53888(13) 0.7146(3) 0.0293(8) Uani 1 1 d . . .
H36 H 0.6218 0.5066 0.7417 0.035 Uiso 1 1 calc R . .
C37 C 0.6235(3) 0.58757(14) 0.7614(3) 0.0323(8) Uani 1 1 d . . .
H37 H 0.6787 0.5886 0.8201 0.039 Uiso 1 1 calc R . .
C38 C 0.5762(3) 0.63490(13) 0.7221(3) 0.0304(8) Uani 1 1 d . . .
H38 H 0.5986 0.6681 0.7547 0.036 Uiso 1 1 calc R . .
C39 C 0.4963(2) 0.63345(12) 0.6354(2) 0.0248(7) Uani 1 1 d . . .
H39 H 0.4643 0.6657 0.6088 0.030 Uiso 1 1 calc R . .
C40 C 0.1506(2) 0.53369(11) 0.3206(2) 0.0213(7) Uani 1 1 d . . .
C41 C 0.1396(2) 0.51914(13) 0.2123(3) 0.0275(7) Uani 1 1 d . . .
H41 H 0.1865 0.5305 0.1731 0.033 Uiso 1 1 calc R . .
C42 C 0.0603(3) 0.48809(14) 0.1611(3) 0.0359(9) Uani 1 1 d . . .
H42 H 0.0533 0.4783 0.0874 0.043 Uiso 1 1 calc R . .
C43 C -0.0078(3) 0.47166(14) 0.2177(3) 0.0371(9) Uani 1 1 d . . .
H43 H -0.0612 0.4500 0.1834 0.044 Uiso 1 1 calc R . .
C44 C 0.0014(3) 0.48657(14) 0.3242(3) 0.0361(9) Uani 1 1 d . . .
H44 H -0.0465 0.4757 0.3625 0.043 Uiso 1 1 calc R . .
C45 C 0.0800(2) 0.51732(13) 0.3756(3) 0.0294(8) Uani 1 1 d . . .
H45 H 0.0858 0.5273 0.4491 0.035 Uiso 1 1 calc R . .
C46 C 0.0935(2) 0.66212(13) 0.0367(3) 0.0278(8) Uani 1 1 d . . .
C47 C 0.0097(3) 0.68270(18) -0.1529(3) 0.0460(11) Uani 1 1 d D . .
H47B H -0.0023 0.6471 -0.1777 0.055 Uiso 1 1 d R A .
H47A H 0.0779 0.6965 -0.1684 0.055 Uiso 1 1 d R . .
C48 C -0.0718(6) 0.7238(4) -0.1914(5) 0.069(2) Uani 0.657(10) 1 d PDU A 1
H48A H -0.0431 0.7586 -0.2052 0.083 Uiso 0.657(10) 1 calc PR A 1
H48B H -0.1153 0.7116 -0.2594 0.083 Uiso 0.657(10) 1 calc PR A 1
C49 C -0.1265(7) 0.7298(5) -0.1090(4) 0.069(3) Uani 0.657(10) 1 d PDU A 1
H49A H -0.1883 0.7093 -0.1285 0.082 Uiso 0.657(10) 1 calc PR A 1
H49B H -0.1428 0.7679 -0.1015 0.082 Uiso 0.657(10) 1 calc PR A 1
C48' C -0.1013(5) 0.6838(8) -0.1979(10) 0.070(3) Uani 0.343(10) 1 d PDU A 2
H48C H -0.1183 0.7042 -0.2663 0.084 Uiso 0.343(10) 1 calc PR A 2
H48D H -0.1284 0.6472 -0.2102 0.084 Uiso 0.343(10) 1 calc PR A 2
C49' C -0.1354(12) 0.7102(9) -0.1128(7) 0.069(3) Uani 0.343(10) 1 d PDU A 2
H49C H -0.1975 0.6933 -0.1055 0.082 Uiso 0.343(10) 1 calc PR A 2
H49D H -0.1499 0.7479 -0.1339 0.082 Uiso 0.343(10) 1 calc PR A 2
C50 C -0.0649(3) 0.7091(2) -0.0031(3) 0.0523(12) Uani 1 1 d D . .
H50A H -0.0983 0.6860 0.0371 0.063 Uiso 1 1 d R A .
H50B H -0.0367 0.7389 0.0528 0.063 Uiso 1 1 d R . .

loop_
_atom_site_aniso_label
_atom_site_aniso_U_11
_atom_site_aniso_U_22
_atom_site_aniso_U_33
_atom_site_aniso_U_23
_atom_site_aniso_U_13
_atom_site_aniso_U_12
Ni1 0.0184(2) 0.0186(2) 0.0150(2) -0.00029(15) -0.00095(15) 0.00049(16)
S1 0.0281(5) 0.0306(4) 0.0199(4) -0.0044(3) -0.0086(3) 0.0120(4)
S2 0.0227(5) 0.0365(5) 0.0221(4) 0.0010(3) 0.0015(3) 0.0035(4)
N1 0.0156(14) 0.0210(13) 0.0185(13) -0.0020(10) -0.0006(11) -0.0007(10)
N2 0.0183(14) 0.0187(12) 0.0152(12) 0.0027(10) -0.0030(10) 0.0003(10)
N3 0.0178(14) 0.0165(12) 0.0181(13) -0.0004(10) -0.0006(10) 0.0007(10)
N4 0.0155(14) 0.0190(13) 0.0165(13) -0.0001(10) -0.0025(10) 0.0009(10)
N5 0.0154(13) 0.0202(13) 0.0142(12) 0.0018(9) 0.0004(10) 0.0022(10)
N6 0.0156(13) 0.0192(13) 0.0153(12) 0.0020(10) -0.0009(10) -0.0004(10)
N7 0.0286(17) 0.0501(19) 0.0228(15) 0.0008(13) 0.0001(13) 0.0147(14)
B1 0.0173(18) 0.0188(17) 0.0160(16) 0.0017(13) -0.0025(14) 0.0010(14)
C1 0.0168(16) 0.0200(15) 0.0224(16) -0.0005(12) 0.0040(13) 0.0010(12)
C2 0.0235(18) 0.0210(16) 0.0219(16) 0.0033(12) 0.0045(14) -0.0001(13)
C3 0.0194(17) 0.0181(15) 0.0164(15) 0.0004(11) 0.0032(13) 0.0023(12)
C4 0.0186(17) 0.0165(14) 0.0204(16) 0.0012(12) 0.0049(13) -0.0002(12)
C5 0.0203(17) 0.0183(15) 0.0274(17) -0.0020(12) 0.0053(14) 0.0030(12)
C6 0.0187(17) 0.0157(15) 0.0235(16) 0.0013(12) 0.0021(13) 0.0014(12)
C7 0.0170(17) 0.0198(15) 0.0192(15) 0.0004(12) 0.0037(13) 0.0014(12)
C8 0.0254(18) 0.0182(15) 0.0231(16) -0.0008(12) 0.0038(14) 0.0023(13)
C9 0.0198(17) 0.0186(15) 0.0174(15) -0.0009(12) 0.0051(13) -0.0018(12)
C10 0.0198(17) 0.0178(15) 0.0189(15) 0.0005(12) 0.0007(13) -0.0028(12)
C11 0.0228(18) 0.0182(15) 0.0248(17) -0.0014(12) 0.0009(14) -0.0001(13)
C12 0.033(2) 0.0227(16) 0.0211(17) -0.0048(13) 0.0014(14) -0.0005(14)
C13 0.031(2) 0.0267(17) 0.0230(17) -0.0029(13) -0.0054(15) -0.0012(14)
C14 0.0186(17) 0.0289(17) 0.0284(18) 0.0000(13) -0.0002(14) -0.0007(13)
C15 0.0254(18) 0.0226(16) 0.0212(16) -0.0031(12) 0.0028(14) -0.0029(13)
C16 0.0197(17) 0.0164(15) 0.0238(16) 0.0047(12) 0.0025(13) -0.0010(12)
C17 0.0236(18) 0.0266(17) 0.0245(17) 0.0024(13) 0.0031(14) 0.0045(14)
C18 0.030(2) 0.038(2) 0.0215(17) 0.0059(14) -0.0001(15) 0.0021(15)
C19 0.030(2) 0.0292(19) 0.035(2) 0.0118(15) -0.0039(16) 0.0058(15)
C20 0.028(2) 0.0292(18) 0.041(2) 0.0020(15) -0.0013(16) 0.0108(15)
C21 0.0252(19) 0.0278(18) 0.0281(18) -0.0011(13) 0.0043(15) 0.0032(14)
C22 0.0158(17) 0.0164(15) 0.0315(18) -0.0037(13) 0.0000(13) 0.0015(12)
C23 0.0244(19) 0.0212(16) 0.0356(19) -0.0010(14) 0.0016(15) 0.0022(14)
C24 0.0204(19) 0.034(2) 0.053(2) 0.0033(17) -0.0003(17) -0.0011(15)
C25 0.019(2) 0.037(2) 0.059(3) -0.0004(18) -0.0094(18) 0.0000(16)
C26 0.031(2) 0.0291(18) 0.037(2) -0.0001(15) -0.0117(16) 0.0023(15)
C27 0.0245(18) 0.0193(16) 0.0336(19) 0.0008(13) -0.0018(15) 0.0018(13)
C28 0.0188(17) 0.0171(15) 0.0190(15) -0.0029(11) 0.0027(13) 0.0059(12)
C29 0.0232(18) 0.0193(15) 0.0208(16) -0.0003(12) 0.0058(13) 0.0037(13)
C30 0.0182(17) 0.0240(16) 0.0303(18) -0.0057(13) 0.0010(14) 0.0020(13)
C31 0.0236(19) 0.0335(18) 0.0219(17) -0.0055(14) -0.0003(14) 0.0079(14)
C32 0.031(2) 0.0317(18) 0.0174(16) 0.0007(13) 0.0050(14) 0.0075(15)
C33 0.0225(18) 0.0206(16) 0.0274(17) 0.0007(13) 0.0066(14) 0.0020(13)
C34 0.0218(17) 0.0226(16) 0.0136(15) 0.0018(11) 0.0030(13) 0.0006(12)
C35 0.0273(18) 0.0213(16) 0.0189(16) 0.0012(12) 0.0026(14) -0.0011(13)
C36 0.030(2) 0.0308(18) 0.0239(17) 0.0072(14) -0.0009(15) 0.0059(15)
C37 0.028(2) 0.039(2) 0.0233(18) 0.0049(14) -0.0076(15) -0.0043(15)
C38 0.037(2) 0.0287(18) 0.0223(17) -0.0005(14) 0.0005(15) -0.0084(15)
C39 0.0310(19) 0.0222(16) 0.0200(16) 0.0036(13) 0.0029(14) 0.0006(14)
C40 0.0182(17) 0.0176(15) 0.0269(17) 0.0021(12) 0.0021(13) 0.0025(12)
C41 0.0219(18) 0.0296(18) 0.0303(18) -0.0037(14) 0.0041(15) -0.0005(14)
C42 0.029(2) 0.038(2) 0.036(2) -0.0108(16) -0.0056(17) -0.0002(16)
C43 0.0186(19) 0.0282(19) 0.058(3) -0.0020(17) -0.0065(18) -0.0034(14)
C44 0.0201(19) 0.039(2) 0.048(2) 0.0080(17) 0.0039(16) -0.0047(15)
C45 0.0234(19) 0.0345(19) 0.0295(18) 0.0021(14) 0.0040(15) -0.0005(15)
C46 0.0277(19) 0.0269(18) 0.0253(17) -0.0016(13) -0.0021(15) 0.0027(14)
C47 0.039(2) 0.070(3) 0.0244(19) -0.0016(18) -0.0021(17) 0.023(2)
C48 0.062(3) 0.112(6) 0.029(2) 0.014(3) 0.001(2) 0.057(4)
C49 0.063(3) 0.112(6) 0.028(2) 0.009(3) 0.001(2) 0.064(4)
C48' 0.063(4) 0.112(6) 0.030(3) 0.014(4) -0.001(3) 0.057(5)
C49' 0.062(3) 0.112(6) 0.029(2) 0.012(3) 0.001(2) 0.059(4)
C50 0.031(2) 0.090(3) 0.034(2) 0.007(2) 0.0029(18) 0.029(2)

loop_
_atom_type_symbol
_atom_type_description
_atom_type_scat_dispersion_real
_atom_type_scat_dispersion_imag
_atom_type_scat_source
C C 0.0033 0.0016 'International Tables Vol C Tables 4.2.6.8 and 6.1.1.4'
H H 0.0000 0.0000 'International Tables Vol C Tables 4.2.6.8 and 6.1.1.4'
N N 0.0061 0.0033 'International Tables Vol C Tables 4.2.6.8 and 6.1.1.4'
S S 0.1246 0.1234 'International Tables Vol C Tables 4.2.6.8 and 6.1.1.4'
Ni Ni 0.3393 1.1124 'International Tables Vol C Tables 4.2.6.8 and 6.1.1.4'
B B 0.0013 0.0007 'International Tables Vol C Tables 4.2.6.8 and 6.1.1.4'

loop_
_geom_angle_atom_site_label_1
_geom_angle_atom_site_label_2
_geom_angle_atom_site_label_3
_geom_angle
_geom_angle_site_symmetry_1
_geom_angle_site_symmetry_3
_geom_angle_publ_flag
N1 Ni1 N5 95.31(9) . . ?
N1 Ni1 N3 84.23(10) . . ?
N5 Ni1 N3 89.64(9) . . ?
N1 Ni1 S1 148.92(7) . . ?
N5 Ni1 S1 115.12(7) . . ?
N3 Ni1 S1 101.29(7) . . ?
N1 Ni1 S2 96.71(7) . . ?
N5 Ni1 S2 97.12(7) . . ?
N3 Ni1 S2 173.04(7) . . ?
S1 Ni1 S2 74.38(3) . . ?
C46 S1 Ni1 85.87(11) . . ?
C46 S2 Ni1 82.82(12) . . ?
C1 N1 N2 106.7(2) . . ?
C1 N1 Ni1 137.0(2) . . ?
N2 N1 Ni1 116.18(18) . . ?
C3 N2 N1 109.9(2) . . ?
C3 N2 B1 129.3(2) . . ?
N1 N2 B1 119.0(2) . . ?
C4 N3 N4 106.4(2) . . ?
C4 N3 Ni1 137.0(2) . . ?
N4 N3 Ni1 115.62(17) . . ?
C6 N4 N3 109.8(2) . . ?
C6 N4 B1 130.9(2) . . ?
N3 N4 B1 118.9(2) . . ?
C7 N5 N6 106.4(2) . . ?
C7 N5 Ni1 136.8(2) . . ?
N6 N5 Ni1 114.89(17) . . ?
C9 N6 N5 110.0(2) . . ?
C9 N6 B1 129.0(2) . . ?
N5 N6 B1 120.4(2) . . ?
C46 N7 C50 123.9(3) . . ?
C46 N7 C47 124.2(3) . . ?
C50 N7 C47 111.6(3) . . ?
N2 B1 N6 109.6(2) . . ?
N2 B1 N4 108.0(2) . . ?
N6 B1 N4 108.9(2) . . ?
N2 B1 H1B 110.6 . . ?
N6 B1 H1B 111.1 . . ?
N4 B1 H1B 108.7 . . ?
N1 C1 C2 109.8(3) . . ?
N1 C1 C40 122.2(3) . . ?
C2 C1 C40 127.8(3) . . ?
C3 C2 C1 106.2(3) . . ?
C3 C2 H2 126.9 . . ?
C1 C2 H2 126.9 . . ?
N2 C3 C2 107.5(3) . . ?
N2 C3 C34 122.8(3) . . ?
C2 C3 C34 129.7(3) . . ?
N3 C4 C5 110.4(3) . . ?
N3 C4 C28 121.4(3) . . ?
C5 C4 C28 128.2(3) . . ?
C6 C5 C4 105.9(3) . . ?
C6 C5 H5 127.0 . . ?
C4 C5 H5 127.0 . . ?
N4 C6 C5 107.6(3) . . ?
N4 C6 C22 124.9(3) . . ?
C5 C6 C22 127.5(3) . . ?
N5 C7 C8 109.8(3) . . ?
N5 C7 C16 124.9(3) . . ?
C8 C7 C16 125.2(3) . . ?
C9 C8 C7 106.2(3) . . ?
C9 C8 H8 126.9 . . ?
C7 C8 H8 126.9 . . ?
N6 C9 C8 107.5(3) . . ?
N6 C9 C10 123.6(3) . . ?
C8 C9 C10 128.9(3) . . ?
C11 C10 C15 118.6(3) . . ?
C11 C10 C9 119.3(3) . . ?
C15 C10 C9 122.1(3) . . ?
C12 C11 C10 120.7(3) . . ?
C12 C11 H11 119.6 . . ?
C10 C11 H11 119.6 . . ?
C11 C12 C13 120.1(3) . . ?
C11 C12 H12 119.9 . . ?
C13 C12 H12 119.9 . . ?
C14 C13 C12 119.6(3) . . ?
C14 C13 H13 120.2 . . ?
C12 C13 H13 120.2 . . ?
C15 C14 C13 120.4(3) . . ?
C15 C14 H14 119.8 . . ?
C13 C14 H14 119.8 . . ?
C14 C15 C10 120.5(3) . . ?
C14 C15 H15 119.8 . . ?
C10 C15 H15 119.8 . . ?
C17 C16 C21 119.0(3) . . ?
C17 C16 C7 121.4(3) . . ?
C21 C16 C7 119.2(3) . . ?
C18 C17 C16 120.5(3) . . ?
C18 C17 H17 119.8 . . ?
C16 C17 H17 119.8 . . ?
C19 C18 C17 120.5(3) . . ?
C19 C18 H18 119.8 . . ?
C17 C18 H18 119.8 . . ?
C18 C19 C20 119.4(3) . . ?
C18 C19 H19 120.3 . . ?
C20 C19 H19 120.3 . . ?
C21 C20 C19 120.7(3) . . ?
C21 C20 H20 119.6 . . ?
C19 C20 H20 119.6 . . ?
C20 C21 C16 119.9(3) . . ?
C20 C21 H21 120.0 . . ?
C16 C21 H21 120.0 . . ?
C27 C22 C23 118.6(3) . . ?
C27 C22 C6 124.1(3) . . ?
C23 C22 C6 117.2(3) . . ?
C24 C23 C22 120.6(3) . . ?
C24 C23 H23 119.7 . . ?
C22 C23 H23 119.7 . . ?
C23 C24 C25 120.0(4) . . ?
C23 C24 H24 120.0 . . ?
C25 C24 H24 120.0 . . ?
C26 C25 C24 119.9(3) . . ?
C26 C25 H25 120.0 . . ?
C24 C25 H25 120.0 . . ?
C25 C26 C27 120.1(3) . . ?
C25 C26 H26 120.0 . . ?
C27 C26 H26 120.0 . . ?
C22 C27 C26 120.8(3) . . ?
C22 C27 H27 119.6 . . ?
C26 C27 H27 119.6 . . ?
C33 C28 C29 118.8(3) . . ?
C33 C28 C4 120.5(3) . . ?
C29 C28 C4 120.7(3) . . ?
C30 C29 C28 120.2(3) . . ?
C30 C29 H29 119.9 . . ?
C28 C29 H29 119.9 . . ?
C31 C30 C29 120.4(3) . . ?
C31 C30 H30 119.8 . . ?
C29 C30 H30 119.8 . . ?
C30 C31 C32 119.9(3) . . ?
C30 C31 H31 120.0 . . ?
C32 C31 H31 120.0 . . ?
C31 C32 C33 120.2(3) . . ?
C31 C32 H32 119.9 . . ?
C33 C32 H32 119.9 . . ?
C32 C33 C28 120.4(3) . . ?
C32 C33 H33 119.8 . . ?
C28 C33 H33 119.8 . . ?
C39 C34 C35 118.9(3) . . ?
C39 C34 C3 122.0(3) . . ?
C35 C34 C3 119.1(3) . . ?
C36 C35 C34 120.9(3) . . ?
C36 C35 H35 119.5 . . ?
C34 C35 H35 119.5 . . ?
C35 C36 C37 119.7(3) . . ?
C35 C36 H36 120.2 . . ?
C37 C36 H36 120.2 . . ?
C36 C37 C38 120.1(3) . . ?
C36 C37 H37 119.9 . . ?
C38 C37 H37 119.9 . . ?
C39 C38 C37 119.9(3) . . ?
C39 C38 H38 120.0 . . ?
C37 C38 H38 120.0 . . ?
C38 C39 C34 120.5(3) . . ?
C38 C39 H39 119.8 . . ?
C34 C39 H39 119.8 . . ?
C45 C40 C41 118.5(3) . . ?
C45 C40 C1 120.6(3) . . ?
C41 C40 C1 120.5(3) . . ?
C40 C41 C42 120.5(3) . . ?
C40 C41 H41 119.7 . . ?
C42 C41 H41 119.7 . . ?
C43 C42 C41 119.8(3) . . ?
C43 C42 H42 120.1 . . ?
C41 C42 H42 120.1 . . ?
C42 C43 C44 120.1(3) . . ?
C42 C43 H43 119.9 . . ?
C44 C43 H43 119.9 . . ?
C43 C44 C45 120.3(3) . . ?
C43 C44 H44 119.8 . . ?
C45 C44 H44 119.8 . . ?
C44 C45 C40 120.6(3) . . ?
C44 C45 H45 119.7 . . ?
C40 C45 H45 119.7 . . ?
N7 C46 S1 121.7(3) . . ?
N7 C46 S2 122.2(3) . . ?
S1 C46 S2 116.11(19) . . ?
N7 C47 C48' 102.8(6) . . ?
N7 C47 C48 102.7(4) . . ?
C48' C47 C48 41.2(6) . . ?
N7 C47 H47B 106.6 . . ?
C48' C47 H47B 78.5 . . ?
C48 C47 H47B 117.3 . . ?
N7 C47 H47A 108.6 . . ?
C48' C47 H47A 142.8 . . ?
C48 C47 H47A 110.9 . . ?
H47B C47 H47A 110.1 . . ?
C49 C48 C47 108.6(5) . . ?
C49 C48 H48A 110.0 . . ?
C47 C48 H48A 110.0 . . ?
C49 C48 H48B 110.0 . . ?
C47 C48 H48B 110.0 . . ?
H48A C48 H48B 108.3 . . ?
C48 C49 C50 108.4(5) . . ?
C48 C49 H49A 110.0 . . ?
C50 C49 H49A 110.0 . . ?
C48 C49 H49B 110.0 . . ?
C50 C49 H49B 110.0 . . ?
H49A C49 H49B 108.4 . . ?
C49' C48' C47 101.9(11) . . ?
C49' C48' H48C 111.4 . . ?
C47 C48' H48C 111.4 . . ?
C49' C48' H48D 111.4 . . ?
C47 C48' H48D 111.4 . . ?
H48C C48' H48D 109.2 . . ?
C48' C49' C50 115.0(9) . . ?
C48' C49' H49C 108.5 . . ?
C50 C49' H49C 108.5 . . ?
C48' C49' H49D 108.5 . . ?
C50 C49' H49D 108.5 . . ?
H49C C49' H49D 107.5 . . ?
N7 C50 C49 104.9(4) . . ?
N7 C50 C49' 99.2(6) . . ?
C49 C50 C49' 19.2(12) . . ?
N7 C50 H50A 111.2 . . ?
C49 C50 H50A 115.2 . . ?
C49' C50 H50A 101.5 . . ?
N7 C50 H50B 108.1 . . ?
C49 C50 H50B 114.4 . . ?
C49' C50 H50B 133.0 . . ?
H50A C50 H50B 103.1 . . ?

loop_
_geom_bond_atom_site_label_1
_geom_bond_atom_site_label_2
_geom_bond_distance
_geom_bond_site_symmetry_2
_geom_bond_publ_flag
Ni1 N1 2.049(2) . ?
Ni1 N5 2.051(2) . ?
Ni1 N3 2.085(2) . ?
Ni1 S1 2.3510(9) . ?
Ni1 S2 2.4357(10) . ?
S1 C46 1.696(3) . ?
S2 C46 1.715(3) . ?
N1 C1 1.347(4) . ?
N1 N2 1.370(3) . ?
N2 C3 1.363(4) . ?
N2 B1 1.540(4) . ?
N3 C4 1.347(4) . ?
N3 N4 1.376(3) . ?
N4 C6 1.366(4) . ?
N4 B1 1.555(4) . ?
N5 C7 1.347(4) . ?
N5 N6 1.378(3) . ?
N6 C9 1.362(4) . ?
N6 B1 1.548(4) . ?
N7 C46 1.322(4) . ?
N7 C50 1.472(5) . ?
N7 C47 1.490(4) . ?
B1 H1B 1.0432 . ?
C1 C2 1.397(4) . ?
C1 C40 1.475(4) . ?
C2 C3 1.381(4) . ?
C2 H2 0.9500 . ?
C3 C34 1.476(4) . ?
C4 C5 1.392(4) . ?
C4 C28 1.484(4) . ?
C5 C6 1.386(4) . ?
C5 H5 0.9500 . ?
C6 C22 1.477(4) . ?
C7 C8 1.402(4) . ?
C7 C16 1.477(4) . ?
C8 C9 1.382(4) . ?
C8 H8 0.9500 . ?
C9 C10 1.472(4) . ?
C10 C11 1.399(4) . ?
C10 C15 1.399(4) . ?
C11 C12 1.381(4) . ?
C11 H11 0.9500 . ?
C12 C13 1.392(5) . ?
C12 H12 0.9500 . ?
C13 C14 1.386(4) . ?
C13 H13 0.9500 . ?
C14 C15 1.384(4) . ?
C14 H14 0.9500 . ?
C15 H15 0.9500 . ?
C16 C17 1.392(4) . ?
C16 C21 1.399(4) . ?
C17 C18 1.387(4) . ?
C17 H17 0.9500 . ?
C18 C19 1.379(5) . ?
C18 H18 0.9500 . ?
C19 C20 1.391(5) . ?
C19 H19 0.9500 . ?
C20 C21 1.383(5) . ?
C20 H20 0.9500 . ?
C21 H21 0.9500 . ?
C22 C27 1.394(5) . ?
C22 C23 1.404(5) . ?
C23 C24 1.389(5) . ?
C23 H23 0.9500 . ?
C24 C25 1.393(5) . ?
C24 H24 0.9500 . ?
C25 C26 1.387(5) . ?
C25 H25 0.9500 . ?
C26 C27 1.394(4) . ?
C26 H26 0.9500 . ?
C27 H27 0.9500 . ?
C28 C33 1.393(4) . ?
C28 C29 1.401(4) . ?
C29 C30 1.383(4) . ?
C29 H29 0.9500 . ?
C30 C31 1.381(5) . ?
C30 H30 0.9500 . ?
C31 C32 1.381(5) . ?
C31 H31 0.9500 . ?
C32 C33 1.387(4) . ?
C32 H32 0.9500 . ?
C33 H33 0.9500 . ?
C34 C39 1.398(4) . ?
C34 C35 1.400(4) . ?
C35 C36 1.383(4) . ?
C35 H35 0.9500 . ?
C36 C37 1.392(5) . ?
C36 H36 0.9500 . ?
C37 C38 1.396(5) . ?
C37 H37 0.9500 . ?
C38 C39 1.387(5) . ?
C38 H38 0.9500 . ?
C39 H39 0.9500 . ?
C40 C45 1.392(5) . ?
C40 C41 1.396(4) . ?
C41 C42 1.395(5) . ?
C41 H41 0.9500 . ?
C42 C43 1.377(5) . ?
C42 H42 0.9500 . ?
C43 C44 1.379(5) . ?
C43 H43 0.9500 . ?
C44 C45 1.385(5) . ?
C44 H44 0.9500 . ?
C45 H45 0.9500 . ?
C47 C48' 1.538(6) . ?
C47 C48 1.538(6) . ?
C47 H47B 0.9475 . ?
C47 H47A 1.0749 . ?
C48 C49 1.432(8) . ?
C48 H48A 0.9900 . ?
C48 H48B 0.9900 . ?
C49 C50 1.519(6) . ?
C49 H49A 0.9900 . ?
C49 H49B 0.9900 . ?
C48' C49' 1.433(8) . ?
C48' H48C 0.9900 . ?
C48' H48D 0.9900 . ?
C49' C50 1.519(6) . ?
C49' H49C 0.9900 . ?
C49' H49D 0.9900 . ?
C50 H50A 0.9582 . ?
C50 H50B 1.0451 . ?
